data_4315442
loop_
_publ_author_name
'Michael G. S. Londesborough'
'Jonathan Bould'
'Tom\'a\<s Ba\<se'
'Drahom\'ir Hnyk'
'Mario Bakardjiev'
'Josef Holub'
'Ivana C\'isa\<rov\'a'
'John D. Kennedy'

_publ_contact_author_name 'Cisarova Ivana'
_publ_section_title
;
 An Experimental Solution to the "Missing Hydrogens" Question Surrounding
 the Macropolyhedral 19-Vertex Boron Hydride Monoanion [B19H22]-, a
 Simplification of Its Synthesis, and Its Use As an Intermediate in the
 First Example of syn-B18H22 to anti-B18H22 Isomer Conversion
;
_journal_name_full 'Inorganic Chemistry'
_journal_page_first 4092
_journal_page_last 4098
_journal_paper_doi 10.1021/ic901976y
_journal_volume 49
_journal_year 2010
_chemical_compound_source 'synthesized by the authors'
_chemical_formula_moiety 'B19 H22, C14 H20 B N2'
_chemical_formula_sum 'C14 H42 B20 N2'
_chemical_formula_weight 454.70
_chemical_name_systematic
; 
 ? 
;
_space_group_IT_number 14
_symmetry_cell_setting monoclinic
_symmetry_space_group_name_Hall '-P 2ybc'
_symmetry_space_group_name_H-M 'P 1 21/c 1'
_atom_sites_solution_hydrogens geom
_atom_sites_solution_primary direct
_atom_sites_solution_secondary difmap
_audit_creation_method SHELXL-97
_cell_angle_alpha 90.00
_cell_angle_beta 91.1981(12)
_cell_angle_gamma 90.00
_cell_formula_units_Z 4
_cell_length_a 12.8901(2)
_cell_length_b 17.7514(3)
_cell_length_c 11.9971(3)
_cell_measurement_reflns_used 6452
_cell_measurement_temperature 150(2)
_cell_measurement_theta_max 25.5
_cell_measurement_theta_min 1
_cell_volume 2744.54(9)
_computing_cell_refinement 'COLLECT and DENZO'
_computing_data_collection 'COLLECT (Hooft, 1998) and DENZO (Otwinowski & Minor, 1997)'
_computing_data_reduction 'COLLECT and DENZO'
_computing_structure_refinement 'SHELXL-97 (Sheldrick, 1997)'
_computing_structure_solution 'SIR97 (Altomare et al., 1999)'
_diffrn_ambient_temperature 150(2)
_diffrn_detector_area_resol_mean 9.091
_diffrn_measured_fraction_theta_full 0.997
_diffrn_measured_fraction_theta_max 0.997
_diffrn_measurement_device_type 'Nonius KappaCCD area detector'
_diffrn_measurement_method '\f and \w scans to fill the Ewald sphere'
_diffrn_radiation_monochromator graphite
_diffrn_radiation_source 'fine-focus sealed tube'
_diffrn_radiation_type MoK\a
_diffrn_radiation_wavelength 0.71073
_diffrn_reflns_av_R_equivalents 0.037
_diffrn_reflns_av_sigmaI/netI 0.0251
_diffrn_reflns_limit_h_max 16
_diffrn_reflns_limit_h_min -16
_diffrn_reflns_limit_k_max 23
_diffrn_reflns_limit_k_min -23
_diffrn_reflns_limit_l_max 15
_diffrn_reflns_limit_l_min -15
_diffrn_reflns_number 50670
_diffrn_reflns_theta_full 27.50
_diffrn_reflns_theta_max 27.50
_diffrn_reflns_theta_min 1.58
_diffrn_standards_number 0
_exptl_absorpt_coefficient_mu 0.052
_exptl_absorpt_correction_type none
_exptl_crystal_colour yellow
_exptl_crystal_density_diffrn 1.100
_exptl_crystal_density_method 'not measured'
_exptl_crystal_description prism
_exptl_crystal_F_000 960
_exptl_crystal_size_max 0.4
_exptl_crystal_size_mid 0.3
_exptl_crystal_size_min 0.25
_refine_diff_density_max 0.441
_refine_diff_density_min -0.187
_refine_diff_density_rms 0.039
_refine_ls_extinction_method none
_refine_ls_goodness_of_fit_ref 1.027
_refine_ls_hydrogen_treatment mixed
_refine_ls_matrix_type full
_refine_ls_number_parameters 425
_refine_ls_number_reflns 6295
_refine_ls_number_restraints 0
_refine_ls_restrained_S_all 1.027
_refine_ls_R_factor_all 0.0631
_refine_ls_R_factor_gt 0.0502
_refine_ls_shift/su_max 0.000
_refine_ls_shift/su_mean 0.000
_refine_ls_structure_factor_coef Fsqd
_refine_ls_weighting_details 'calc w=1/[\s^2^(Fo^2^)+(0.0686P)^2^+1.0898P] where P=(Fo^2^+2Fc^2^)/3'
_refine_ls_weighting_scheme calc
_refine_ls_wR_factor_gt 0.1302
_refine_ls_wR_factor_ref 0.1394
_reflns_number_gt 5166
_reflns_number_total 6295
_reflns_threshold_expression I>2\s(I)
_cod_data_source_file ic901976y_si_001_2.cif
_cod_data_source_block mgsl-b19-a-rez
_cod_original_sg_symbol_H-M 'P 21/c'
_cod_database_code 4315442

loop_
_symmetry_equiv_pos_as_xyz
'x, y, z'
'-x, y+1/2, -z+1/2'
'-x, -y, -z'
'x, -y-1/2, z-1/2'

loop_
_atom_site_label
_atom_site_type_symbol
_atom_site_fract_x
_atom_site_fract_y
_atom_site_fract_z
_atom_site_U_iso_or_equiv
_atom_site_adp_type
_atom_site_occupancy
_atom_site_symmetry_multiplicity
_atom_site_calc_flag
_atom_site_refinement_flags
_atom_site_disorder_assembly
_atom_site_disorder_group
B1 B 0.78627(12) 0.19931(9) 0.61832(13) 0.0289(3) Uani 1 1 d . . .
B2 B 0.84784(11) 0.11193(8) 0.59082(12) 0.0246(3) Uani 1 1 d . . .
B3 B 0.78932(11) 0.16471(8) 0.48020(12) 0.0241(3) Uani 1 1 d . . .
B4 B 0.67392(12) 0.20539(9) 0.52940(14) 0.0301(3) Uani 1 1 d . . .
B5 B 0.66242(12) 0.18345(10) 0.67432(14) 0.0342(4) Uani 1 1 d . . .
B6 B 0.77042(13) 0.12444(10) 0.71220(13) 0.0316(3) Uani 1 1 d . . .
B7 B 0.77889(11) 0.06292(8) 0.48338(12) 0.0232(3) Uani 1 1 d . . .
B8 B 0.66719(11) 0.12327(9) 0.44640(12) 0.0255(3) Uani 1 1 d . . .
B9 B 0.58064(12) 0.14061(11) 0.57384(14) 0.0332(4) Uani 1 1 d . . .
B10 B 0.64503(14) 0.08314(11) 0.68678(14) 0.0370(4) Uani 1 1 d . . .
B11 B 0.77082(13) 0.03757(10) 0.63988(13) 0.0321(3) Uani 1 1 d . . .
B1' B 0.77980(13) -0.01611(8) 0.39096(13) 0.0293(3) Uani 1 1 d . . .
B2' B 0.65719(13) 0.02590(10) 0.42089(14) 0.0321(3) Uani 1 1 d . . .
B3' B 0.68358(14) 0.00082(10) 0.28359(14) 0.0349(4) Uani 1 1 d . . .
B4' B 0.81502(14) 0.00148(9) 0.24850(13) 0.0315(3) Uani 1 1 d . . .
B7' B 0.62190(13) 0.08769(11) 0.30880(14) 0.0355(4) Uani 1 1 d . . .
B8' B 0.72898(15) 0.07539(10) 0.19979(14) 0.0365(4) Uani 1 1 d . . .
B9' B 0.86290(14) 0.09091(10) 0.23684(14) 0.0350(4) Uani 1 1 d . . .
B10' B 0.88504(13) 0.04133(9) 0.36352(14) 0.0309(3) Uani 1 1 d . . .
B12 B 0.81173(12) -0.24668(9) 0.22254(13) 0.0286(3) Uani 1 1 d . . .
N1 N 0.69464(9) -0.25490(6) 0.17824(9) 0.0262(2) Uani 1 1 d . . .
N2 N 0.88960(8) -0.22928(6) 0.12417(9) 0.0271(3) Uani 1 1 d . . .
C1 C 0.66538(10) -0.19407(7) 0.09945(10) 0.0227(3) Uani 1 1 d . . .
C2 C 0.56213(10) -0.17986(8) 0.07996(12) 0.0317(3) Uani 1 1 d . . .
H2A H 0.5126 -0.2097 0.1140 0.038 Uiso 1 1 calc R . .
C3 C 0.53025(12) -0.12103(9) 0.00948(13) 0.0389(4) Uani 1 1 d . . .
H3A H 0.4599 -0.1126 -0.0044 0.047 Uiso 1 1 calc R . .
C4 C 0.60171(12) -0.07658(9) -0.03834(12) 0.0367(3) Uani 1 1 d . . .
H4A H 0.5799 -0.0363 -0.0826 0.044 Uiso 1 1 calc R . .
C5 C 0.78336(13) -0.04403(9) -0.07452(12) 0.0386(4) Uani 1 1 d . . .
H5A H 0.7611 -0.0027 -0.1163 0.046 Uiso 1 1 calc R . .
C6 C 0.88574(14) -0.05910(9) -0.06451(13) 0.0428(4) Uani 1 1 d . . .
H6A H 0.9333 -0.0288 -0.1007 0.051 Uiso 1 1 calc R . .
C7 C 0.92127(12) -0.12070(9) 0.00056(13) 0.0372(3) Uani 1 1 d . . .
H7A H 0.9919 -0.1312 0.0057 0.045 Uiso 1 1 calc R . .
C8 C 0.85255(10) -0.16488(7) 0.05592(10) 0.0255(3) Uani 1 1 d . . .
C9 C 0.74402(10) -0.15166(7) 0.04655(10) 0.0224(3) Uani 1 1 d . . .
C10 C 0.70975(12) -0.09011(8) -0.02242(11) 0.0294(3) Uani 1 1 d . . .
C11 C 0.67052(12) -0.33079(8) 0.12784(16) 0.0420(4) Uani 1 1 d . . .
H11A H 0.5971 -0.3351 0.1144 0.063 Uiso 1 1 calc R . .
H11B H 0.6931 -0.3697 0.1783 0.063 Uiso 1 1 calc R . .
H11C H 0.7060 -0.3359 0.0587 0.063 Uiso 1 1 calc R . .
C12 C 0.63278(13) -0.24809(11) 0.28322(13) 0.0455(4) Uani 1 1 d . . .
H12D H 0.6348 -0.1969 0.3090 0.068 Uiso 1 1 calc R . .
H12E H 0.6621 -0.2805 0.3396 0.068 Uiso 1 1 calc R . .
H12C H 0.5621 -0.2625 0.2678 0.068 Uiso 1 1 calc R . .
C13 C 0.91082(12) -0.29496(9) 0.04816(13) 0.0379(4) Uani 1 1 d . . .
H13A H 0.8515 -0.3035 0.0001 0.057 Uiso 1 1 calc R . .
H13B H 0.9244 -0.3392 0.0921 0.057 Uiso 1 1 calc R . .
H13C H 0.9701 -0.2839 0.0039 0.057 Uiso 1 1 calc R . .
C14 C 0.98970(11) -0.21072(10) 0.18550(15) 0.0435(4) Uani 1 1 d . . .
H14A H 1.0447 -0.2066 0.1331 0.065 Uiso 1 1 calc R . .
H14B H 1.0058 -0.2499 0.2382 0.065 Uiso 1 1 calc R . .
H14C H 0.9823 -0.1638 0.2243 0.065 Uiso 1 1 calc R . .
H1 H 0.8320(13) 0.2491(10) 0.6409(15) 0.042(5) Uiso 1 1 d . . .
H2 H 0.9322(13) 0.1022(10) 0.5979(14) 0.039(4) Uiso 1 1 d . . .
H3 H 0.8350(12) 0.1963(9) 0.4202(13) 0.031(4) Uiso 1 1 d . . .
H4 H 0.6464(14) 0.2591(10) 0.4928(15) 0.044(5) Uiso 1 1 d . . .
H5 H 0.6292(14) 0.2246(10) 0.7345(15) 0.047(5) Uiso 1 1 d . . .
H6 H 0.8042(13) 0.1290(10) 0.7974(14) 0.040(4) Uiso 1 1 d . . .
H9 H 0.4995(15) 0.1557(11) 0.5680(16) 0.052(5) Uiso 1 1 d . . .
H10 H 0.6011(14) 0.0559(11) 0.7512(15) 0.048(5) Uiso 1 1 d . . .
H11 H 0.8120(13) -0.0122(10) 0.6785(15) 0.041(5) Uiso 1 1 d . . .
H910 H 0.5826(13) 0.0754(10) 0.5876(14) 0.039(4) Uiso 1 1 d . . .
H101 H 0.6846(14) 0.0198(10) 0.6210(16) 0.050(5) Uiso 1 1 d . . .
H1' H 0.7963(13) -0.0704(10) 0.4295(14) 0.042(5) Uiso 1 1 d . . .
H2' H 0.5995(13) -0.0070(10) 0.4685(14) 0.042(5) Uiso 1 1 d . . .
H3' H 0.6323(15) -0.0407(11) 0.2428(16) 0.055(5) Uiso 1 1 d . . .
H4' H 0.8449(12) -0.0434(9) 0.1975(14) 0.037(4) Uiso 1 1 d . . .
H7' H 0.5407(15) 0.0936(11) 0.2809(16) 0.052(5) Uiso 1 1 d . . .
H8' H 0.7074(14) 0.0825(11) 0.1093(17) 0.053(5) Uiso 1 1 d . . .
H9' H 0.9269(15) 0.1154(11) 0.1809(16) 0.052(5) Uiso 1 1 d . . .
H10' H 0.9669(13) 0.0280(9) 0.3938(14) 0.039(4) Uiso 1 1 d . . .
H78' H 0.6585(14) 0.1480(11) 0.3296(16) 0.051(5) Uiso 1 1 d . . .
H89' H 0.7801(14) 0.1305(10) 0.2277(15) 0.044(5) Uiso 1 1 d . . .
H91' H 0.8809(13) 0.1101(10) 0.3352(14) 0.040(4) Uiso 1 1 d . . .
H12A H 0.8322(13) -0.2995(10) 0.2597(14) 0.040(5) Uiso 1 1 d . . .
H12B H 0.8126(12) -0.1959(9) 0.2772(13) 0.030(4) Uiso 1 1 d . . .

loop_
_atom_site_aniso_label
_atom_site_aniso_U_11
_atom_site_aniso_U_22
_atom_site_aniso_U_33
_atom_site_aniso_U_23
_atom_site_aniso_U_13
_atom_site_aniso_U_12
B1 0.0248(7) 0.0282(7) 0.0336(8) -0.0070(6) -0.0038(6) -0.0005(6)
B2 0.0222(7) 0.0266(7) 0.0249(7) -0.0009(6) -0.0023(5) -0.0007(5)
B3 0.0214(7) 0.0236(7) 0.0273(7) 0.0007(5) 0.0004(5) -0.0011(5)
B4 0.0257(7) 0.0307(8) 0.0338(8) -0.0056(6) -0.0033(6) 0.0051(6)
B5 0.0262(7) 0.0448(9) 0.0318(8) -0.0133(7) 0.0003(6) 0.0015(7)
B6 0.0306(8) 0.0415(9) 0.0227(7) -0.0039(6) -0.0017(6) -0.0019(7)
B7 0.0234(7) 0.0222(7) 0.0240(7) -0.0003(5) 0.0005(5) -0.0011(5)
B8 0.0207(7) 0.0327(8) 0.0231(7) -0.0022(6) -0.0009(5) 0.0004(6)
B9 0.0212(7) 0.0479(10) 0.0306(8) -0.0091(7) 0.0011(6) -0.0018(7)
B10 0.0334(8) 0.0524(11) 0.0253(8) -0.0014(7) 0.0051(6) -0.0092(8)
B11 0.0367(8) 0.0324(8) 0.0272(8) 0.0043(6) 0.0001(6) -0.0044(7)
B1' 0.0378(8) 0.0209(7) 0.0293(8) -0.0014(6) 0.0010(6) -0.0020(6)
B2' 0.0299(8) 0.0347(8) 0.0319(8) -0.0070(6) 0.0021(6) -0.0102(6)
B3' 0.0366(9) 0.0352(9) 0.0327(8) -0.0097(7) -0.0025(7) -0.0026(7)
B4' 0.0426(9) 0.0250(7) 0.0271(7) -0.0039(6) 0.0027(6) 0.0060(7)
B7' 0.0301(8) 0.0449(10) 0.0311(8) -0.0099(7) -0.0075(6) 0.0061(7)
B8' 0.0486(10) 0.0366(9) 0.0242(8) -0.0020(6) -0.0013(7) 0.0110(8)
B9' 0.0401(9) 0.0336(8) 0.0317(8) 0.0005(7) 0.0084(7) 0.0047(7)
B10' 0.0318(8) 0.0278(8) 0.0334(8) -0.0012(6) 0.0033(6) 0.0045(6)
B12 0.0305(8) 0.0301(8) 0.0250(7) 0.0008(6) -0.0070(6) 0.0064(6)
N1 0.0273(5) 0.0254(5) 0.0261(6) 0.0036(4) 0.0011(4) 0.0014(4)
N2 0.0206(5) 0.0290(6) 0.0313(6) -0.0105(5) -0.0062(4) 0.0050(4)
C1 0.0236(6) 0.0230(6) 0.0213(6) -0.0017(5) -0.0030(5) 0.0026(5)
C2 0.0237(6) 0.0348(7) 0.0363(7) -0.0004(6) -0.0035(5) 0.0013(5)
C3 0.0306(7) 0.0419(8) 0.0436(9) 0.0014(7) -0.0121(6) 0.0090(6)
C4 0.0473(9) 0.0327(7) 0.0296(7) 0.0027(6) -0.0115(6) 0.0127(6)
C5 0.0591(10) 0.0314(7) 0.0257(7) 0.0028(6) 0.0078(7) -0.0020(7)
C6 0.0558(10) 0.0383(8) 0.0351(8) -0.0025(6) 0.0200(7) -0.0136(7)
C7 0.0326(7) 0.0423(8) 0.0369(8) -0.0097(6) 0.0114(6) -0.0063(6)
C8 0.0268(6) 0.0278(6) 0.0218(6) -0.0082(5) 0.0022(5) -0.0007(5)
C9 0.0272(6) 0.0226(6) 0.0174(6) -0.0041(4) -0.0009(5) 0.0013(5)
C10 0.0426(8) 0.0257(6) 0.0200(6) -0.0007(5) -0.0003(5) 0.0013(6)
C11 0.0365(8) 0.0254(7) 0.0639(11) 0.0009(7) -0.0066(7) -0.0045(6)
C12 0.0404(9) 0.0648(11) 0.0317(8) 0.0162(7) 0.0109(6) 0.0072(8)
C13 0.0334(7) 0.0359(8) 0.0443(9) -0.0182(7) -0.0022(6) 0.0097(6)
C14 0.0254(7) 0.0523(10) 0.0520(9) -0.0159(8) -0.0155(7) 0.0038(7)

loop_
_atom_type_symbol
_atom_type_description
_atom_type_scat_dispersion_real
_atom_type_scat_dispersion_imag
_atom_type_scat_source
C C 0.0033 0.0016 'International Tables Vol C Tables 4.2.6.8 and 6.1.1.4'
H H 0.0000 0.0000 'International Tables Vol C Tables 4.2.6.8 and 6.1.1.4'
N N 0.0061 0.0033 'International Tables Vol C Tables 4.2.6.8 and 6.1.1.4'
B B 0.0013 0.0007 'International Tables Vol C Tables 4.2.6.8 and 6.1.1.4'

loop_
_geom_angle_atom_site_label_1
_geom_angle_atom_site_label_2
_geom_angle_atom_site_label_3
_geom_angle
_geom_angle_site_symmetry_1
_geom_angle_site_symmetry_3
_geom_angle_publ_flag
B6 B1 B5 61.17(10) . . ?
B6 B1 B3 110.06(11) . . ?
B5 B1 B3 109.80(10) . . ?
B6 B1 B2 61.11(9) . . ?
B5 B1 B2 110.00(11) . . ?
B3 B1 B2 60.26(8) . . ?
B6 B1 B4 108.98(11) . . ?
B5 B1 B4 60.56(9) . . ?
B3 B1 B4 59.62(8) . . ?
B2 B1 B4 107.57(10) . . ?
B6 B1 H1 121.5(9) . . ?
B5 B1 H1 121.5(9) . . ?
B3 B1 H1 119.4(9) . . ?
B2 B1 H1 120.7(9) . . ?
B4 B1 H1 121.8(9) . . ?
B11 B2 B1 109.60(11) . . ?
B11 B2 B7 66.33(9) . . ?
B1 B2 B7 110.09(10) . . ?
B11 B2 B3 114.26(10) . . ?
B1 B2 B3 59.65(8) . . ?
B7 B2 B3 61.26(8) . . ?
B11 B2 B6 59.66(9) . . ?
B1 B2 B6 58.90(9) . . ?
B7 B2 B6 111.75(10) . . ?
B3 B2 B6 107.78(10) . . ?
B11 B2 H2 114.8(9) . . ?
B1 B2 H2 124.4(9) . . ?
B7 B2 H2 117.2(9) . . ?
B3 B2 H2 122.8(9) . . ?
B6 B2 H2 121.4(9) . . ?
B4 B3 B1 60.63(9) . . ?
B4 B3 B8 59.81(8) . . ?
B1 B3 B8 108.71(10) . . ?
B4 B3 B2 108.24(10) . . ?
B1 B3 B2 60.10(8) . . ?
B8 B3 B2 108.18(10) . . ?
B4 B3 B7 109.71(10) . . ?
B1 B3 B7 108.88(10) . . ?
B8 B3 B7 61.73(8) . . ?
B2 B3 B7 59.33(8) . . ?
B4 B3 H3 118.6(8) . . ?
B1 B3 H3 117.5(8) . . ?
B8 B3 H3 123.3(8) . . ?
B2 B3 H3 122.3(8) . . ?
B7 B3 H3 124.5(8) . . ?
B9 B4 B3 114.89(12) . . ?
B9 B4 B8 66.71(9) . . ?
B3 B4 B8 60.40(8) . . ?
B9 B4 B1 109.36(12) . . ?
B3 B4 B1 59.75(9) . . ?
B8 B4 B1 108.48(11) . . ?
B9 B4 B5 59.43(9) . . ?
B3 B4 B5 108.84(11) . . ?
B8 B4 B5 111.33(12) . . ?
B1 B4 B5 59.26(9) . . ?
B9 B4 H4 118.0(9) . . ?
B3 B4 H4 119.0(9) . . ?
B8 B4 H4 118.4(9) . . ?
B1 B4 H4 122.7(9) . . ?
B5 B4 H4 122.8(9) . . ?
B9 B5 B1 109.99(11) . . ?
B9 B5 B4 59.26(9) . . ?
B1 B5 B4 60.17(9) . . ?
B9 B5 B6 111.86(12) . . ?
B1 B5 B6 59.12(9) . . ?
B4 B5 B6 107.06(11) . . ?
B9 B5 B10 63.60(10) . . ?
B1 B5 B10 107.70(12) . . ?
B4 B5 B10 107.97(11) . . ?
B6 B5 B10 59.92(10) . . ?
B9 B5 H5 119.5(9) . . ?
B1 B5 H5 120.2(9) . . ?
B4 B5 H5 121.7(9) . . ?
B6 B5 H5 121.6(9) . . ?
B10 B5 H5 122.8(9) . . ?
B1 B6 B11 110.09(11) . . ?
B1 B6 B5 59.71(9) . . ?
B11 B6 B5 113.27(11) . . ?
B1 B6 B10 108.46(11) . . ?
B11 B6 B10 64.69(10) . . ?
B5 B6 B10 60.27(10) . . ?
B1 B6 B2 59.99(9) . . ?
B11 B6 B2 59.16(9) . . ?
B5 B6 B2 107.96(11) . . ?
B10 B6 B2 108.99(11) . . ?
B1 B6 H6 119.2(9) . . ?
B11 B6 H6 120.8(9) . . ?
B5 B6 H6 118.7(9) . . ?
B10 B6 H6 121.5(9) . . ?
B2 B6 H6 122.9(9) . . ?
B2 B7 B1' 145.46(11) . . ?
B2 B7 B3 59.41(8) . . ?
B1' B7 B3 140.14(11) . . ?
B2 B7 B8 105.46(10) . . ?
B1' B7 B8 108.80(10) . . ?
B3 B7 B8 58.19(8) . . ?
B2 B7 B2' 151.24(11) . . ?
B1' B7 B2' 59.02(9) . . ?
B3 B7 B2' 114.16(10) . . ?
B8 B7 B2' 57.02(8) . . ?
B2 B7 B11 56.40(8) . . ?
B1' B7 B11 114.85(10) . . ?
B3 B7 B11 104.93(10) . . ?
B8 B7 B11 108.14(10) . . ?
B2' B7 B11 104.40(10) . . ?
B2 B7 B10' 105.68(9) . . ?
B1' B7 B10' 53.34(8) . . ?
B3 B7 B10' 96.96(9) . . ?
B8 B7 B10' 118.14(10) . . ?
B2' B7 B10' 102.92(10) . . ?
B11 B7 B10' 133.62(10) . . ?
B2' B8 B4 155.68(12) . . ?
B2' B8 B3 120.50(11) . . ?
B4 B8 B3 59.79(8) . . ?
B2' B8 B7 61.60(9) . . ?
B4 B8 B7 108.38(10) . . ?
B3 B8 B7 60.08(8) . . ?
B2' B8 B7' 59.27(9) . . ?
B4 B8 B7' 142.69(12) . . ?
B3 B8 B7' 127.33(11) . . ?
B7 B8 B7' 104.29(10) . . ?
B2' B8 B9 104.61(11) . . ?
B4 B8 B9 56.36(9) . . ?
B3 B8 B9 106.05(10) . . ?
B7 B8 B9 111.27(10) . . ?
B7' B8 B9 125.62(11) . . ?
B2' B8 H78' 97.1(8) . . ?
B4 B8 H78' 107.0(8) . . ?
B3 B8 H78' 98.2(7) . . ?
B7 B8 H78' 116.5(7) . . ?
B7' B8 H78' 40.2(7) . . ?
B9 B8 H78' 132.2(7) . . ?
B4 B9 B5 61.31(10) . . ?
B4 B9 B10 106.27(11) . . ?
B5 B9 B10 59.33(10) . . ?
B4 B9 B8 56.93(8) . . ?
B5 B9 B8 105.25(10) . . ?
B10 B9 B8 103.32(10) . . ?
B4 B9 H9 119.1(10) . . ?
B5 B9 H9 120.2(10) . . ?
B10 B9 H9 126.5(10) . . ?
B8 B9 H9 124.2(10) . . ?
B4 B9 H910 132.7(8) . . ?
B5 B9 H910 108.7(8) . . ?
B10 B9 H910 49.6(8) . . ?
B8 B9 H910 86.7(8) . . ?
H9 B9 H910 105.8(13) . . ?
B6 B10 B5 59.81(9) . . ?
B6 B10 B9 106.48(12) . . ?
B5 B10 B9 57.07(9) . . ?
B6 B10 B11 57.01(9) . . ?
B5 B10 B11 106.66(11) . . ?
B9 B10 B11 112.55(11) . . ?
B6 B10 H10 123.0(10) . . ?
B5 B10 H10 124.7(10) . . ?
B9 B10 H10 121.9(10) . . ?
B11 B10 H10 118.9(10) . . ?
B6 B10 H910 132.1(7) . . ?
B5 B10 H910 95.5(7) . . ?
B9 B10 H910 38.6(7) . . ?
B11 B10 H910 100.4(7) . . ?
H10 B10 H910 104.9(12) . . ?
B6 B10 H101 94.7(7) . . ?
B5 B10 H101 131.7(7) . . ?
B9 B10 H101 100.5(7) . . ?
B11 B10 H101 37.9(7) . . ?
H10 B10 H101 103.6(12) . . ?
H910 B10 H101 71.0(10) . . ?
B2 B11 B6 61.17(9) . . ?
B2 B11 B10 105.63(11) . . ?
B6 B11 B10 58.30(9) . . ?
B2 B11 B7 57.26(8) . . ?
B6 B11 B7 105.88(11) . . ?
B10 B11 B7 104.53(10) . . ?
B2 B11 H11 117.5(9) . . ?
B6 B11 H11 119.2(9) . . ?
B10 B11 H11 127.5(9) . . ?
B7 B11 H11 123.2(9) . . ?
B2 B11 H101 132.5(9) . . ?
B6 B11 H101 108.4(9) . . ?
B10 B11 H101 50.4(9) . . ?
B7 B11 H101 86.9(9) . . ?
H11 B11 H101 107.8(13) . . ?
B10' B1' B7 70.84(9) . . ?
B10' B1' B2' 119.37(11) . . ?
B7 B1' B2' 62.08(8) . . ?
B10' B1' B3' 107.28(11) . . ?
B7 B1' B3' 107.48(11) . . ?
B2' B1' B3' 58.31(9) . . ?
B10' B1' B4' 60.35(9) . . ?
B7 B1' B4' 117.16(11) . . ?
B2' B1' B4' 111.00(11) . . ?
B3' B1' B4' 58.34(9) . . ?
B10' B1' H1' 117.1(9) . . ?
B7 B1' H1' 115.8(9) . . ?
B2' B1' H1' 116.7(9) . . ?
B3' B1' H1' 125.4(9) . . ?
B4' B1' H1' 120.3(9) . . ?
B3' B2' B8 113.55(12) . . ?
B3' B2' B7' 59.89(10) . . ?
B8 B2' B7' 62.90(9) . . ?
B3' B2' B1' 60.96(9) . . ?
B8 B2' B1' 112.47(11) . . ?
B7' B2' B1' 108.46(11) . . ?
B3' B2' B7 107.05(11) . . ?
B8 B2' B7 61.38(8) . . ?
B7' B2' B7 106.74(11) . . ?
B1' B2' B7 58.90(8) . . ?
B3' B2' H2' 119.7(9) . . ?
B8 B2' H2' 118.3(9) . . ?
B7' B2' H2' 123.1(9) . . ?
B1' B2' H2' 119.1(9) . . ?
B7 B2' H2' 123.3(9) . . ?
B2' B3' B4' 115.64(12) . . ?
B2' B3' B7' 61.19(10) . . ?
B4' B3' B7' 118.44(13) . . ?
B2' B3' B8' 114.73(12) . . ?
B4' B3' B8' 61.71(10) . . ?
B7' B3' B8' 66.36(10) . . ?
B2' B3' B1' 60.73(9) . . ?
B4' B3' B1' 61.12(9) . . ?
B7' B3' B1' 109.30(11) . . ?
B8' B3' B1' 107.53(12) . . ?
B2' B3' H3' 117.6(10) . . ?
B4' B3' H3' 118.3(10) . . ?
B7' B3' H3' 113.2(10) . . ?
B8' B3' H3' 116.9(10) . . ?
B1' B3' H3' 127.5(10) . . ?
B9' B4' B3' 112.20(12) . . ?
B9' B4' B10' 61.08(10) . . ?
B3' B4' B10' 107.06(11) . . ?
B9' B4' B1' 109.66(11) . . ?
B3' B4' B1' 60.55(9) . . ?
B10' B4' B1' 57.86(9) . . ?
B9' B4' B8' 61.29(10) . . ?
B3' B4' B8' 59.55(10) . . ?
B10' B4' B8' 105.07(11) . . ?
B1' B4' B8' 105.49(11) . . ?
B9' B4' H4' 120.3(9) . . ?
B3' B4' H4' 119.3(9) . . ?
B10' B4' H4' 123.4(9) . . ?
B1' B4' H4' 120.6(9) . . ?
B8' B4' H4' 125.2(9) . . ?
B3' B7' B2' 58.93(10) . . ?
B3' B7' B8 108.45(11) . . ?
B2' B7' B8 57.83(9) . . ?
B3' B7' B8' 56.95(9) . . ?
B2' B7' B8' 105.40(11) . . ?
B8 B7' B8' 115.19(11) . . ?
B3' B7' H7' 117.5(10) . . ?
B2' B7' H7' 121.0(10) . . ?
B8 B7' H7' 121.4(10) . . ?
B8' B7' H7' 119.6(10) . . ?
B3' B7' H78' 129.9(9) . . ?
B2' B7' H78' 107.4(9) . . ?
B8 B7' H78' 52.5(9) . . ?
B8' B7' H78' 87.6(9) . . ?
H7' B7' H78' 110.4(13) . . ?
B3' B8' B9' 107.58(12) . . ?
B3' B8' B4' 58.74(10) . . ?
B9' B8' B4' 56.69(9) . . ?
B3' B8' B7' 56.69(10) . . ?
B9' B8' B7' 120.77(11) . . ?
B4' B8' B7' 107.77(11) . . ?
B3' B8' H8' 123.8(10) . . ?
B9' B8' H8' 116.1(10) . . ?
B4' B8' H8' 122.2(10) . . ?
B7' B8' H8' 118.4(10) . . ?
B3' B8' H89' 128.8(8) . . ?
B9' B8' H89' 45.5(8) . . ?
B4' B8' H89' 99.7(8) . . ?
B7' B8' H89' 96.5(8) . . ?
H8' B8' H89' 107.2(13) . . ?
B4' B9' B10' 61.40(10) . . ?
B4' B9' B8' 62.02(10) . . ?
B10' B9' B8' 105.82(12) . . ?
B4' B9' H9' 131.2(9) . . ?
B10' B9' H9' 125.4(10) . . ?
B8' B9' H9' 127.3(10) . . ?
B4' B9' H89' 102.4(8) . . ?
B10' B9' H89' 117.7(8) . . ?
B8' B9' H89' 42.9(8) . . ?
H9' B9' H89' 110.2(12) . . ?
B4' B9' H91' 103.7(8) . . ?
B10' B9' H91' 45.6(8) . . ?
B8' B9' H91' 115.8(8) . . ?
H9' B9' H91' 109.0(12) . . ?
H89' B9' H91' 94.0(11) . . ?
B1' B10' B9' 109.99(12) . . ?
B1' B10' B4' 61.79(9) . . ?
B9' B10' B4' 57.53(9) . . ?
B1' B10' B7 55.82(8) . . ?
B9' B10' B7 114.33(11) . . ?
B4' B10' B7 106.51(10) . . ?
B1' B10' H10' 122.9(9) . . ?
B9' B10' H10' 120.7(9) . . ?
B4' B10' H10' 128.2(9) . . ?
B7 B10' H10' 116.5(9) . . ?
B1' B10' H91' 126.0(8) . . ?
B9' B10' H91' 44.6(8) . . ?
B4' B10' H91' 99.0(8) . . ?
B7 B10' H91' 89.0(8) . . ?
H10' B10' H91' 108.7(12) . . ?
N2 B12 N1 112.12(10) . . ?
N2 B12 H12A 108.9(9) . . ?
N1 B12 H12A 106.4(9) . . ?
N2 B12 H12B 106.2(8) . . ?
N1 B12 H12B 105.5(8) . . ?
H12A B12 H12B 117.7(12) . . ?
C1 N1 C11 110.41(11) . . ?
C1 N1 C12 110.04(11) . . ?
C11 N1 C12 107.36(12) . . ?
C1 N1 B12 111.89(10) . . ?
C11 N1 B12 113.65(11) . . ?
C12 N1 B12 103.13(11) . . ?
C8 N2 C14 111.36(11) . . ?
C8 N2 C13 108.85(10) . . ?
C14 N2 C13 107.44(11) . . ?
C8 N2 B12 110.99(10) . . ?
C14 N2 B12 103.08(11) . . ?
C13 N2 B12 114.98(11) . . ?
C2 C1 C9 121.69(12) . . ?
C2 C1 N1 118.52(12) . . ?
C9 C1 N1 119.79(11) . . ?
C1 C2 C3 120.82(14) . . ?
C1 C2 H2A 119.6 . . ?
C3 C2 H2A 119.6 . . ?
C4 C3 C2 119.89(13) . . ?
C4 C3 H3A 120.1 . . ?
C2 C3 H3A 120.1 . . ?
C3 C4 C10 121.28(13) . . ?
C3 C4 H4A 119.4 . . ?
C10 C4 H4A 119.4 . . ?
C6 C5 C10 120.79(14) . . ?
C6 C5 H5A 119.6 . . ?
C10 C5 H5A 119.6 . . ?
C5 C6 C7 120.47(14) . . ?
C5 C6 H6A 119.8 . . ?
C7 C6 H6A 119.8 . . ?
C8 C7 C6 120.44(14) . . ?
C8 C7 H7A 119.8 . . ?
C6 C7 H7A 119.8 . . ?
C7 C8 C9 120.95(13) . . ?
C7 C8 N2 120.51(12) . . ?
C9 C8 N2 118.51(11) . . ?
C8 C9 C1 125.95(12) . . ?
C8 C9 C10 117.53(12) . . ?
C1 C9 C10 116.52(11) . . ?
C5 C10 C4 120.60(13) . . ?
C5 C10 C9 119.73(13) . . ?
C4 C10 C9 119.67(13) . . ?
N1 C11 H11A 109.5 . . ?
N1 C11 H11B 109.5 . . ?
H11A C11 H11B 109.5 . . ?
N1 C11 H11C 109.5 . . ?
H11A C11 H11C 109.5 . . ?
H11B C11 H11C 109.5 . . ?
N1 C12 H12D 109.5 . . ?
N1 C12 H12E 109.5 . . ?
H12D C12 H12E 109.5 . . ?
N1 C12 H12C 109.5 . . ?
H12D C12 H12C 109.5 . . ?
H12E C12 H12C 109.5 . . ?
N2 C13 H13A 109.5 . . ?
N2 C13 H13B 109.5 . . ?
H13A C13 H13B 109.5 . . ?
N2 C13 H13C 109.5 . . ?
H13A C13 H13C 109.5 . . ?
H13B C13 H13C 109.5 . . ?
N2 C14 H14A 109.5 . . ?
N2 C14 H14B 109.5 . . ?
H14A C14 H14B 109.5 . . ?
N2 C14 H14C 109.5 . . ?
H14A C14 H14C 109.5 . . ?
H14B C14 H14C 109.5 . . ?

loop_
_geom_bond_atom_site_label_1
_geom_bond_atom_site_label_2
_geom_bond_distance
_geom_bond_site_symmetry_2
_geom_bond_publ_flag
B1 B6 1.757(2) . ?
B1 B5 1.768(2) . ?
B1 B3 1.768(2) . ?
B1 B2 1.776(2) . ?
B1 B4 1.784(2) . ?
B1 H1 1.093(18) . ?
B2 B11 1.760(2) . ?
B2 B7 1.778(2) . ?
B2 B3 1.779(2) . ?
B2 B6 1.796(2) . ?
B2 H2 1.102(17) . ?
B3 B4 1.766(2) . ?
B3 B8 1.777(2) . ?
B3 B7 1.812(2) . ?
B3 H3 1.094(16) . ?
B4 B9 1.755(2) . ?
B4 B8 1.766(2) . ?
B4 B5 1.791(2) . ?
B4 H4 1.105(18) . ?
B5 B9 1.758(2) . ?
B5 B6 1.793(2) . ?
B5 B10 1.801(3) . ?
B5 H5 1.118(18) . ?
B6 B11 1.770(2) . ?
B6 B10 1.795(2) . ?
B6 H6 1.106(17) . ?
B7 B1' 1.788(2) . ?
B7 B8 1.841(2) . ?
B7 B2' 1.845(2) . ?
B7 B11 1.936(2) . ?
B7 B10' 2.042(2) . ?
B8 B2' 1.760(2) . ?
B8 B7' 1.851(2) . ?
B8 B9 1.936(2) . ?
B8 H78' 1.470(19) . ?
B9 B10 1.876(3) . ?
B9 H9 1.080(19) . ?
B9 H910 1.170(17) . ?
B10 B11 1.907(3) . ?
B10 H10 1.081(19) . ?
B10 H910 1.429(17) . ?
B10 H101 1.470(19) . ?
B11 H11 1.126(18) . ?
B11 H101 1.172(18) . ?
B1' B10' 1.734(2) . ?
B1' B2' 1.791(2) . ?
B1' B3' 1.795(2) . ?
B1' B4' 1.805(2) . ?
B1' H1' 1.089(18) . ?
B2' B3' 1.747(2) . ?
B2' B7' 1.787(3) . ?
B2' H2' 1.113(17) . ?
B3' B4' 1.754(2) . ?
B3' B7' 1.764(2) . ?
B3' B8' 1.769(3) . ?
B3' H3' 1.098(19) . ?
B4' B9' 1.710(2) . ?
B4' B10' 1.780(2) . ?
B4' B8' 1.807(2) . ?
B4' H4' 1.080(17) . ?
B7' B8' 1.934(3) . ?
B7' H7' 1.098(19) . ?
B7' H78' 1.195(19) . ?
B8' B9' 1.795(3) . ?
B8' H8' 1.12(2) . ?
B8' H89' 1.223(18) . ?
B9' B10' 1.774(2) . ?
B9' H9' 1.160(19) . ?
B9' H89' 1.280(18) . ?
B9' H91' 1.245(17) . ?
B10' H10' 1.133(17) . ?
B10' H91' 1.268(17) . ?
B12 N2 1.595(2) . ?
B12 N1 1.5964(18) . ?
B12 H12A 1.068(17) . ?
B12 H12B 1.115(16) . ?
N1 C1 1.4789(16) . ?
N1 C11 1.5064(18) . ?
N1 C12 1.5095(18) . ?
N2 C8 1.4796(17) . ?
N2 C14 1.5084(16) . ?
N2 C13 1.5086(17) . ?
C1 C2 1.3698(18) . ?
C1 C9 1.4226(18) . ?
C2 C3 1.400(2) . ?
C2 H2A 0.9300 . ?
C3 C4 1.350(2) . ?
C3 H3A 0.9300 . ?
C4 C10 1.422(2) . ?
C4 H4A 0.9300 . ?
C5 C6 1.349(2) . ?
C5 C10 1.409(2) . ?
C5 H5A 0.9300 . ?
C6 C7 1.414(2) . ?
C6 H6A 0.9300 . ?
C7 C8 1.366(2) . ?
C7 H7A 0.9300 . ?
C8 C9 1.4206(18) . ?
C9 C10 1.4347(18) . ?
C11 H11A 0.9600 . ?
C11 H11B 0.9600 . ?
C11 H11C 0.9600 . ?
C12 H12D 0.9600 . ?
C12 H12E 0.9600 . ?
C12 H12C 0.9600 . ?
C13 H13A 0.9600 . ?
C13 H13B 0.9600 . ?
C13 H13C 0.9600 . ?
C14 H14A 0.9600 . ?
C14 H14B 0.9600 . ?
C14 H14C 0.9600 . ?
